data_4511797
loop_
_publ_author_name
'Bag, Prasenjit'
'Chakraborty, Amit'
'Rouzi\`eres, Mathieu'
'Cl\'erac, Rodolphe'
'Butcher, Raymond J.'
'Chandrasekhar, Vadapalli'

_publ_section_title
;
 Oxalato-Bridged Neutral Octanuclear Heterometallic Complexes
 [Ln4K4(L)4(\m-H2O)4(NO3)2(\m-Ox)] (Ln = Dy(III), Gd(III), Tb(III),
 Ho(III); LH3= N[CH2CH2N&#x2550;CH-C6H3-2-OH-3-OMe]3; Ox = (C2O4)2--):
 Synthesis, Structure, Magnetic and Luminescent Properties
;
_journal_issue 9
_journal_name_full 'Crystal Growth &amp; Design'
_journal_page_first 4583
_journal_paper_doi 10.1021/cg500677t
_journal_volume 14
_journal_year 2014
_chemical_formula_moiety 'C122 H140 K4 N18 O38 Tb4, 4(C H4 O), 10(H2 O)'
_chemical_formula_sum 'C126 H176 K4 N18 O52 Tb4'
_chemical_formula_weight 3566.92
_chemical_name_systematic
; 
 ? 
;
_space_group_IT_number 14
_symmetry_cell_setting monoclinic
_symmetry_space_group_name_Hall '-P 2ybc'
_symmetry_space_group_name_H-M 'P 1 21/c 1'
_atom_sites_solution_hydrogens geom
_atom_sites_solution_primary direct
_atom_sites_solution_secondary difmap
_audit_creation_method SHELXL-97
_cell_angle_alpha 90.00
_cell_angle_beta 108.484(4)
_cell_angle_gamma 90.00
_cell_formula_units_Z 2
_cell_length_a 15.797(3)
_cell_length_b 29.291(6)
_cell_length_c 16.648(4)
_cell_measurement_reflns_used 5947
_cell_measurement_temperature 100(2)
_cell_measurement_theta_max 25.43
_cell_measurement_theta_min 2.51
_cell_volume 7306(3)
_computing_cell_refinement 'Bruker SMART'
_computing_data_collection 'Bruker SMART'
_computing_data_reduction 'Bruker SAINT'
_computing_molecular_graphics 'Bruker SHELXTL'
_computing_publication_material 'Bruker SHELXTL'
_computing_structure_refinement 'Bruker SHELXTL'
_computing_structure_solution 'Bruker SHELXTL'
_diffrn_ambient_temperature 100(2)
_diffrn_measured_fraction_theta_full 0.993
_diffrn_measured_fraction_theta_max 0.993
_diffrn_measurement_device_type 'CCD area detector'
_diffrn_measurement_method 'phi and omega scans'
_diffrn_radiation_monochromator graphite
_diffrn_radiation_source 'sealed tube'
_diffrn_radiation_type MoK\a
_diffrn_radiation_wavelength 0.71073
_diffrn_reflns_av_R_equivalents 0.0610
_diffrn_reflns_av_sigmaI/netI 0.0725
_diffrn_reflns_limit_h_max 19
_diffrn_reflns_limit_h_min -19
_diffrn_reflns_limit_k_max 35
_diffrn_reflns_limit_k_min -30
_diffrn_reflns_limit_l_max 14
_diffrn_reflns_limit_l_min -20
_diffrn_reflns_number 38775
_diffrn_reflns_theta_full 25.50
_diffrn_reflns_theta_max 25.50
_diffrn_reflns_theta_min 1.90
_exptl_absorpt_coefficient_mu 2.119
_exptl_absorpt_correction_T_max 0.818
_exptl_absorpt_correction_T_min 0.751
_exptl_absorpt_correction_type empirical
_exptl_absorpt_process_details SADABS
_exptl_crystal_colour yellow
_exptl_crystal_density_diffrn 1.621
_exptl_crystal_density_method 'not measured'
_exptl_crystal_description block
_exptl_crystal_F_000 3620
_exptl_crystal_size_max 0.14
_exptl_crystal_size_mid 0.12
_exptl_crystal_size_min 0.095
_refine_diff_density_max 1.846
_refine_diff_density_min -1.362
_refine_diff_density_rms 0.179
_refine_ls_extinction_method none
_refine_ls_goodness_of_fit_ref 1.039
_refine_ls_hydrogen_treatment mixed
_refine_ls_matrix_type fullcycle
_refine_ls_number_parameters 924
_refine_ls_number_reflns 13501
_refine_ls_number_restraints 34
_refine_ls_restrained_S_all 1.038
_refine_ls_R_factor_all 0.0839
_refine_ls_R_factor_gt 0.0601
_refine_ls_shift/su_max 0.000
_refine_ls_shift/su_mean 0.000
_refine_ls_structure_factor_coef Fsqd
_refine_ls_weighting_details 'calc w=1/[\s^2^(Fo^2^)+(0.0915P)^2^+20.9338P] where P=(Fo^2^+2Fc^2^)/3'
_refine_ls_weighting_scheme calc
_refine_ls_wR_factor_gt 0.1569
_refine_ls_wR_factor_ref 0.1760
_reflns_number_gt 9882
_reflns_number_total 13501
_reflns_threshold_expression >2sigma(I)
_cod_data_source_file cg500677t_si_001.cif
_cod_data_source_block Tb4K4
_cod_depositor_comments
;
The following automatic conversions were performed:

'_symmetry_cell_setting' value 'Monoclinic' changed to 'monoclinic'
according to
/home/saulius/struct/COD-crude-data--automatic-downloads/rss-feeds/ACS/lib/dictionaries/cif_core.dic
dictionary named 'cif_core.dic' version 2.4.2 from 2011-04-26.

Automatic conversion script
Id: cif_fix_values 2281 2013-09-26 08:29:07Z andrius 

 Adding full bibliography for 4511795--4511798.cif.
;
_cod_original_sg_symbol_H-M P2(1)/c
_cod_database_code 4511797

loop_
_symmetry_equiv_pos_as_xyz
'x, y, z'
'-x, y+1/2, -z+1/2'
'-x, -y, -z'
'x, -y-1/2, z-1/2'

loop_
_atom_site_label
_atom_site_type_symbol
_atom_site_fract_x
_atom_site_fract_y
_atom_site_fract_z
_atom_site_U_iso_or_equiv
_atom_site_adp_type
_atom_site_occupancy
_atom_site_symmetry_multiplicity
_atom_site_calc_flag
_atom_site_refinement_flags
H2WB H 0.291(3) 0.1424(19) 0.2907(8) 0.037 Uiso 1 1 d D
Tb2 Tb 0.38325(2) 0.119649(12) 0.45567(2) 0.025 Uani 1 1 d D
Tb1 Tb 0.07952(2) 0.129319(12) 0.16722(2) 0.025 Uani 1 1 d D
K1 K 0.28500(12) 0.12695(6) 0.09772(12) 0.032 Uani 1 1 d .
K2 K 0.19412(15) 0.05868(6) 0.50268(14) 0.047 Uani 1 1 d .
O12 O 0.3353(3) 0.12619(16) 0.3016(3) 0.025 Uani 1 1 d D
O31A O 0.2003(3) 0.17807(16) 0.1972(3) 0.027 Uani 1 1 d .
O11A O 0.1043(4) 0.12237(17) 0.0409(3) 0.032 Uani 1 1 d .
O22A O 0.3529(3) 0.04856(17) 0.1909(3) 0.030 Uani 1 1 d .
O11 O 0.1275(3) 0.10537(17) 0.3138(3) 0.026 Uani 1 1 d D
O31B O 0.2960(3) 0.05659(16) 0.3997(3) 0.030 Uani 1 1 d .
O32A O 0.3420(3) 0.21049(18) 0.1629(3) 0.033 Uani 1 1 d .
O21A O 0.1928(3) 0.07494(16) 0.1869(3) 0.026 Uani 1 1 d .
O12A O 0.1940(4) 0.0874(2) -0.0536(4) 0.045 Uani 1 1 d .
O21B O 0.2453(3) 0.14445(16) 0.4536(3) 0.028 Uani 1 1 d .
O32B O 0.1488(3) 0.00783(17) 0.3533(4) 0.039 Uani 1 1 d .
O22B O 0.1137(4) 0.13583(17) 0.5189(4) 0.036 Uani 1 1 d .
O11B O 0.3729(4) 0.0816(2) 0.5712(3) 0.040 Uani 1 1 d .
N1A N -0.0738(4) 0.1267(2) 0.2023(4) 0.034 Uani 1 1 d .
N22A N 0.0051(4) 0.0523(2) 0.1371(4) 0.035 Uani 1 1 d .
N12A N -0.0502(4) 0.1621(2) 0.0517(4) 0.035 Uani 1 1 d .
N1B N 0.5266(4) 0.1542(2) 0.4292(4) 0.028 Uani 1 1 d .
N22B N 0.3719(4) 0.2057(2) 0.4185(4) 0.028 Uani 1 1 d .
N32B N 0.4852(4) 0.0590(2) 0.4290(4) 0.029 Uani 1 1 d .
C23B C 0.3098(6) 0.2346(3) 0.4218(5) 0.035 Uani 1 1 d .
H23B H 0.3143 0.2639 0.4020 0.042 Uiso 1 1 calc R
N33B N 0.4886(4) 0.1556(2) 0.5884(4) 0.035 Uani 1 1 d .
C19A C 0.0659(5) 0.1231(2) -0.0408(5) 0.029 Uani 1 1 d .
C38B C 0.2256(5) -0.0135(3) 0.3494(5) 0.031 Uani 1 1 d .
N32A N 0.0485(4) 0.1995(2) 0.2497(4) 0.030 Uani 1 1 d .
C28B C 0.1363(5) 0.1795(3) 0.5019(5) 0.030 Uani 1 1 d .
C29A C 0.1991(5) 0.0348(2) 0.1548(5) 0.026 Uani 1 1 d .
C39B C 0.3033(5) 0.0143(2) 0.3773(5) 0.027 Uani 1 1 d .
O12B O 0.3042(5) 0.0188(3) 0.6458(5) 0.068 Uani 1 1 d .
C103 C 0.4203(5) 0.2282(3) 0.1472(6) 0.040 Uani 1 1 d .
H10A H 0.4532 0.2035 0.1334 0.059 Uiso 1 1 calc R
H10B H 0.4572 0.2436 0.1969 0.059 Uiso 1 1 calc R
H10C H 0.4028 0.2493 0.1007 0.059 Uiso 1 1 calc R
C24B C 0.2350(5) 0.2264(2) 0.4526(5) 0.026 Uani 1 1 d .
C25B C 0.1893(5) 0.2649(2) 0.4674(5) 0.033 Uani 1 1 d .
H25B H 0.2069 0.2937 0.4552 0.039 Uiso 1 1 calc R
C31B C 0.5743(13) 0.1188(5) 0.3956(12) 0.123 Uani 1 1 d .
H31A H 0.6345 0.1291 0.4022 0.147 Uiso 1 1 calc R
H31B H 0.5436 0.1141 0.3358 0.147 Uiso 1 1 calc R
C28A C 0.2846(5) 0.0181(2) 0.1567(5) 0.030 Uani 1 1 d .
C21A C -0.0972(6) 0.0779(3) 0.2104(6) 0.040 Uani 1 1 d .
H21A H -0.1580 0.0758 0.2115 0.048 Uiso 1 1 calc R
H21B H -0.0579 0.0654 0.2629 0.048 Uiso 1 1 calc R
C11A C -0.1486(5) 0.1496(3) 0.1374(6) 0.043 Uani 1 1 d .
H11A H -0.1855 0.1653 0.1654 0.052 Uiso 1 1 calc R
H11B H -0.1852 0.1266 0.1004 0.052 Uiso 1 1 calc R
C22A C -0.0877(6) 0.0511(3) 0.1363(6) 0.043 Uani 1 1 d .
H22A H -0.1059 0.0197 0.1398 0.051 Uiso 1 1 calc R
H22B H -0.1261 0.0640 0.0838 0.051 Uiso 1 1 calc R
C39A C 0.2150(5) 0.2224(2) 0.2048(5) 0.029 Uani 1 1 d .
C26B C 0.1213(5) 0.2614(3) 0.4984(5) 0.035 Uani 1 1 d .
H26B H 0.0925 0.2877 0.5077 0.042 Uiso 1 1 calc R
C105 C 0.0405(7) 0.1313(3) 0.5532(9) 0.065 Uani 1 1 d .
H10D H 0.0337 0.0997 0.5657 0.097 Uiso 1 1 calc R
H10E H -0.0135 0.1420 0.5124 0.097 Uiso 1 1 calc R
H10F H 0.0529 0.1490 0.6041 0.097 Uiso 1 1 calc R
C22B C 0.4408(6) 0.2270(3) 0.3873(5) 0.036 Uani 1 1 d .
H22C H 0.4785 0.2468 0.4308 0.043 Uiso 1 1 calc R
H22D H 0.4121 0.2455 0.3378 0.043 Uiso 1 1 calc R
C34A C 0.1613(5) 0.2528(2) 0.2340(5) 0.028 Uani 1 1 d .
C14A C -0.0187(5) 0.1425(3) -0.0797(5) 0.031 Uani 1 1 d .
C37B C 0.2271(5) -0.0574(3) 0.3207(5) 0.032 Uani 1 1 d .
H37B H 0.1748 -0.0745 0.3032 0.039 Uiso 1 1 calc R
C38A C 0.2892(5) 0.2418(3) 0.1855(5) 0.031 Uani 1 1 d .
C15A C -0.0550(6) 0.1438(3) -0.1681(6) 0.043 Uani 1 1 d .
H15A H -0.1108 0.1570 -0.1926 0.051 Uiso 1 1 calc R
C21B C 0.4976(5) 0.1905(3) 0.3645(5) 0.034 Uani 1 1 d .
H21C H 0.4637 0.1768 0.3109 0.041 Uiso 1 1 calc R
H21D H 0.5500 0.2048 0.3569 0.041 Uiso 1 1 calc R
C18A C 0.1116(6) 0.1052(3) -0.0954(6) 0.036 Uani 1 1 d .
C33A C 0.0866(5) 0.2388(3) 0.2589(5) 0.033 Uani 1 1 d .
H33A H 0.0624 0.2609 0.2851 0.040 Uiso 1 1 calc R
C35A C 0.1834(6) 0.3003(3) 0.2435(6) 0.043 Uani 1 1 d .
H35A H 0.1493 0.3198 0.2649 0.052 Uiso 1 1 calc R
C12A C -0.1170(5) 0.1837(3) 0.0842(5) 0.038 Uani 1 1 d .
H12A H -0.1674 0.1940 0.0373 0.046 Uiso 1 1 calc R
H12B H -0.0910 0.2100 0.1184 0.046 Uiso 1 1 calc R
C18B C 0.3948(6) 0.0829(3) 0.6542(6) 0.047 Uani 1 1 d .
C33B C 0.4680(5) 0.0177(3) 0.4019(5) 0.031 Uani 1 1 d .
H33B H 0.5162 0.0008 0.3978 0.037 Uiso 1 1 calc R
C35B C 0.3835(5) -0.0510(3) 0.3458(5) 0.034 Uani 1 1 d .
H35B H 0.4372 -0.0635 0.3443 0.041 Uiso 1 1 calc R
C24A C 0.1262(6) 0.0054(3) 0.1193(5) 0.031 Uani 1 1 d .
C11B C 0.5911(5) 0.1733(3) 0.5090(5) 0.036 Uani 1 1 d .
H11C H 0.6243 0.1980 0.4942 0.044 Uiso 1 1 calc R
H11D H 0.6334 0.1497 0.5363 0.044 Uiso 1 1 calc R
C16A C -0.0109(6) 0.1265(3) -0.2182(6) 0.042 Uani 1 1 d .
H16A H -0.0364 0.1277 -0.2768 0.050 Uiso 1 1 calc R
C12B C 0.5474(6) 0.1910(3) 0.5714(5) 0.038 Uani 1 1 d .
H12C H 0.5929 0.1994 0.6238 0.046 Uiso 1 1 calc R
H12D H 0.5127 0.2181 0.5485 0.046 Uiso 1 1 calc R
O3N O 0.5065(9) 0.1585(5) -0.0043(9) 0.161 Uani 1 1 d .
C23A C 0.0366(6) 0.0151(3) 0.1176(5) 0.035 Uani 1 1 d .
H23A H -0.0039 -0.0087 0.1001 0.042 Uiso 1 1 calc R
C13A C -0.0719(5) 0.1614(3) -0.0300(5) 0.035 Uani 1 1 d .
H13A H -0.1267 0.1742 -0.0601 0.043 Uiso 1 1 calc R
C102 C 0.4411(5) 0.0335(3) 0.1939(6) 0.040 Uani 1 1 d .
H10G H 0.4412 0.0262 0.1378 0.060 Uiso 1 1 calc R
H10H H 0.4571 0.0069 0.2291 0.060 Uiso 1 1 calc R
H10I H 0.4834 0.0574 0.2169 0.060 Uiso 1 1 calc R
C106 C 0.0683(6) -0.0192(3) 0.3328(8) 0.059 Uani 1 1 d .
H10J H 0.0775 -0.0447 0.3707 0.088 Uiso 1 1 calc R
H10K H 0.0538 -0.0301 0.2756 0.088 Uiso 1 1 calc R
H10L H 0.0202 -0.0008 0.3383 0.088 Uiso 1 1 calc R
C32B C 0.5776(8) 0.0742(4) 0.4434(8) 0.075 Uani 1 1 d .
H32A H 0.6102 0.0513 0.4230 0.091 Uiso 1 1 calc R
H32B H 0.6075 0.0788 0.5034 0.091 Uiso 1 1 calc R
C34B C 0.3833(5) -0.0055(2) 0.3774(5) 0.029 Uani 1 1 d .
C14B C 0.4555(6) 0.1152(3) 0.7040(6) 0.044 Uani 1 1 d .
C31A C -0.0585(6) 0.1487(3) 0.2865(5) 0.038 Uani 1 1 d .
H31C H -0.0141 0.1316 0.3297 0.046 Uiso 1 1 calc R
H31D H -0.1135 0.1487 0.3006 0.046 Uiso 1 1 calc R
C29B C 0.2078(5) 0.1825(2) 0.4692(5) 0.027 Uani 1 1 d .
C36A C 0.2535(7) 0.3177(3) 0.2218(6) 0.048 Uani 1 1 d .
H36A H 0.2662 0.3488 0.2266 0.058 Uiso 1 1 calc R
C27B C 0.0931(6) 0.2188(3) 0.5171(5) 0.036 Uani 1 1 d .
H27B H 0.0462 0.2165 0.5393 0.043 Uiso 1 1 calc R
C101 C 0.2458(6) 0.0710(3) -0.1040(6) 0.050 Uani 1 1 d .
H10M H 0.2527 0.0948 -0.1410 0.075 Uiso 1 1 calc R
H10N H 0.2160 0.0454 -0.1372 0.075 Uiso 1 1 calc R
H10O H 0.3034 0.0616 -0.0678 0.075 Uiso 1 1 calc R
C32A C -0.0265(5) 0.1978(3) 0.2842(5) 0.037 Uani 1 1 d .
H32C H -0.0753 0.2163 0.2494 0.045 Uiso 1 1 calc R
H32D H -0.0077 0.2104 0.3410 0.045 Uiso 1 1 calc R
C37A C 0.3059(6) 0.2874(3) 0.1922(5) 0.039 Uani 1 1 d .
H37A H 0.3534 0.2989 0.1767 0.047 Uiso 1 1 calc R
C17B C 0.3615(8) 0.0496(4) 0.6979(7) 0.064 Uani 1 1 d .
O1N O 0.3664(7) 0.1599(3) -0.0240(7) 0.108 Uani 1 1 d .
C36B C 0.3082(5) -0.0765(3) 0.3179(5) 0.036 Uani 1 1 d .
H36B H 0.3098 -0.1059 0.2974 0.043 Uiso 1 1 calc R
C13B C 0.4986(6) 0.1483(3) 0.6670(5) 0.042 Uani 1 1 d .
H13B H 0.5395 0.1671 0.7052 0.051 Uiso 1 1 calc R
C26A C 0.2220(6) -0.0530(3) 0.0933(6) 0.044 Uani 1 1 d .
H26A H 0.2290 -0.0818 0.0727 0.053 Uiso 1 1 calc R
C25A C 0.1402(6) -0.0388(3) 0.0902(6) 0.042 Uani 1 1 d .
H25A H 0.0918 -0.0582 0.0686 0.050 Uiso 1 1 calc R
C17A C 0.0727(6) 0.1068(3) -0.1828(6) 0.045 Uani 1 1 d .
H17A H 0.1026 0.0945 -0.2177 0.054 Uiso 1 1 calc R
C27A C 0.2976(6) -0.0250(3) 0.1275(5) 0.042 Uani 1 1 d .
H27A H 0.3544 -0.0351 0.1304 0.051 Uiso 1 1 calc R
O2OX O -0.0149(9) 0.0509(5) 0.4367(9) 0.149 Uani 1 1 d .
C104 C 0.2693(9) -0.0179(5) 0.6845(9) 0.098 Uani 1 1 d .
H10P H 0.2347 -0.0054 0.7174 0.147 Uiso 1 1 calc R
H10Q H 0.3179 -0.0354 0.7207 0.147 Uiso 1 1 calc R
H10R H 0.2321 -0.0374 0.6412 0.147 Uiso 1 1 calc R
C097 C 0.4783(7) 0.1124(4) 0.7938(6) 0.062 Uani 1 1 d .
H097 H 0.5177 0.1337 0.8269 0.074 Uiso 1 1 calc R
C15B C 0.4449(7) 0.0800(4) 0.8324(7) 0.064 Uani 1 1 d .
H15B H 0.4611 0.0793 0.8912 0.077 Uiso 1 1 calc R
C16B C 0.3872(8) 0.0480(4) 0.7851(7) 0.064 Uani 1 1 d .
H16B H 0.3652 0.0251 0.8119 0.077 Uiso 1 1 calc R
O2N O 0.4429(5) 0.1127(3) 0.0612(5) 0.073 Uani 1 1 d .
O1S O 0.6113(8) 0.0730(4) 0.1250(7) 0.118 Uani 1 1 d .
H1S H 0.5983 0.1001 0.1184 0.177 Uiso 1 1 calc R
O5W O 0.2999(9) 0.8670(3) 0.7431(9) 0.170 Uani 1 1 d G
H5WA H 0.3215 0.8403 0.7459 0.255 Uiso 1 1 d G
H5WB H 0.2837 0.8762 0.6921 0.255 Uiso 1 1 d G
O1W O 0.6508(6) 0.2126(3) 0.0318(9) 0.201 Uani 1 1 d G
H1W1 H 0.6178 0.1944 -0.0046 0.302 Uiso 1 1 d G
H2W1 H 0.6947 0.1980 0.0647 0.302 Uiso 1 1 d G
O2W O 0.7804(6) 0.2696(4) 0.1445(8) 0.203 Uani 1 1 d G
H3W1 H 0.7713 0.2975 0.1530 0.305 Uiso 1 1 d G
H4W1 H 0.7504 0.2623 0.0941 0.305 Uiso 1 1 d G
C1S C 0.6411(9) 0.0576(5) 0.0572(9) 0.095 Uani 1 1 d .
H1SA H 0.6418 0.0827 0.0205 0.142 Uiso 1 1 calc R
H1SB H 0.6014 0.0343 0.0258 0.142 Uiso 1 1 calc R
H1SC H 0.7002 0.0452 0.0799 0.142 Uiso 1 1 calc R
N1N N 0.4408(7) 0.1423(4) 0.0125(8) 0.086 Uani 1 1 d .
O4W O 0.8205(15) 0.1074(6) 0.4237(15) 0.206 Uani 1 1 d GU
H4WA H 0.7785 0.1030 0.3776 0.309 Uiso 1 1 d G
H4WB H 0.8308 0.0829 0.4523 0.309 Uiso 1 1 d G
C1OX C 0.0266(10) -0.0088(4) 0.5243(9) 0.093 Uani 1 1 d .
O3W O 0.8286(16) 0.1859(12) 0.513(2) 0.294 Uani 1 1 d GU
H3WA H 0.8619 0.2050 0.5474 0.441 Uiso 1 1 d G
H3WB H 0.8605 0.1649 0.5023 0.441 Uiso 1 1 d G
O1OX O 0.0783(7) 0.0082(4) 0.5445(9) 0.126 Uani 1 1 d .
O6W O 0.7260(8) 0.1940(4) 0.7976(8) 0.123 Uani 1 1 d U
H6W H 0.7318 0.2184 0.7759 0.184 Uiso 1 1 calc R
C2S C 0.6813(8) 0.2002(4) 0.8494(8) 0.075 Uani 1 1 d U
H2SA H 0.6211 0.2086 0.8183 0.113 Uiso 1 1 calc R
H2SB H 0.7085 0.2241 0.8885 0.113 Uiso 1 1 calc R
H2SC H 0.6809 0.1725 0.8801 0.113 Uiso 1 1 calc R
H1WB H 0.163(3) 0.1246(9) 0.3395(8) 0.017 Uiso 1 1 d D
H2WA H 0.316(4) 0.1007(7) 0.2853(7) 0.085 Uiso 1 1 d D
H1WA H 0.157(3) 0.0823(9) 0.3154(10) 0.012 Uiso 1 1 d D

loop_
_atom_site_aniso_label
_atom_site_aniso_U_11
_atom_site_aniso_U_22
_atom_site_aniso_U_33
_atom_site_aniso_U_23
_atom_site_aniso_U_13
_atom_site_aniso_U_12
Tb2 0.027 0.028 0.023 0.002 0.012 0.002
Tb1 0.023 0.029 0.023 -0.001 0.010 -0.001
K1 0.032 0.033 0.037 0.004 0.019 0.000
K2 0.065 0.033 0.063 0.010 0.049 0.009
O12 0.023 0.027 0.026 0.001 0.009 0.000
O31A 0.027 0.024 0.031 0.000 0.009 0.001
O11A 0.037 0.034 0.029 -0.001 0.016 0.003
O22A 0.032 0.031 0.028 -0.002 0.010 0.006
O11 0.025 0.022 0.029 -0.002 0.008 0.000
O31B 0.035 0.022 0.041 0.002 0.023 0.003
O32A 0.030 0.035 0.037 0.006 0.014 -0.006
O21A 0.027 0.027 0.026 0.000 0.014 -0.001
O12A 0.056 0.048 0.043 -0.001 0.032 0.004
O21B 0.032 0.022 0.032 -0.005 0.013 0.001
O32B 0.028 0.025 0.073 0.003 0.026 -0.001
O22B 0.033 0.028 0.056 -0.003 0.028 -0.002
O11B 0.040 0.057 0.028 0.015 0.018 0.012
N1A 0.029 0.051 0.028 0.000 0.017 -0.002
N22A 0.031 0.044 0.031 -0.004 0.013 -0.010
N12A 0.030 0.043 0.033 0.002 0.013 0.003
N1B 0.031 0.035 0.024 -0.004 0.015 -0.006
N22B 0.031 0.030 0.021 0.000 0.006 -0.007
N32B 0.026 0.028 0.033 -0.002 0.011 -0.003
C23B 0.047 0.021 0.032 -0.003 0.005 -0.005
N33B 0.032 0.041 0.031 -0.001 0.010 0.007
C19A 0.032 0.028 0.027 -0.004 0.009 -0.011
C38B 0.032 0.029 0.033 0.009 0.013 0.005
N32A 0.024 0.041 0.026 0.004 0.008 0.005
C28B 0.028 0.030 0.031 -0.009 0.008 -0.003
C29A 0.035 0.023 0.020 0.000 0.010 0.003
C39B 0.031 0.027 0.028 0.003 0.017 0.006
O12B 0.087 0.069 0.065 0.041 0.047 0.023
C103 0.037 0.040 0.046 0.002 0.019 -0.013
C24B 0.028 0.029 0.019 -0.008 0.002 0.003
C25B 0.043 0.017 0.030 -0.001 0.001 0.006
C31B 0.122 0.123 0.123 0.000 0.039 0.000
C28A 0.041 0.024 0.027 0.000 0.014 0.004
C21A 0.033 0.053 0.040 0.000 0.021 -0.010
C11A 0.021 0.074 0.033 -0.002 0.005 0.004
C22A 0.035 0.052 0.049 -0.008 0.024 -0.020
C39A 0.037 0.018 0.022 0.005 -0.003 0.001
C26B 0.041 0.032 0.030 -0.010 0.008 0.011
C105 0.057 0.044 0.116 -0.010 0.060 -0.003
C22B 0.040 0.035 0.029 0.001 0.007 -0.009
C34A 0.031 0.029 0.022 -0.002 0.006 0.001
C14A 0.038 0.036 0.025 -0.004 0.018 -0.012
C37B 0.029 0.028 0.044 0.004 0.018 0.003
C38A 0.026 0.030 0.031 0.004 0.002 0.000
C15A 0.037 0.050 0.039 0.001 0.008 -0.013
C21B 0.034 0.044 0.025 -0.004 0.010 -0.017
C18A 0.041 0.032 0.043 -0.002 0.023 -0.002
C33A 0.036 0.035 0.026 -0.002 0.007 0.011
C35A 0.051 0.031 0.040 -0.009 0.003 0.006
C12A 0.027 0.058 0.030 0.005 0.010 0.008
C18B 0.047 0.061 0.041 0.023 0.025 0.036
C33B 0.028 0.041 0.025 0.003 0.012 0.010
C35B 0.032 0.034 0.035 -0.008 0.008 0.001
C24A 0.043 0.033 0.021 -0.003 0.015 -0.006
C11B 0.029 0.047 0.034 -0.004 0.011 -0.001
C16A 0.044 0.054 0.023 -0.006 0.006 -0.015
C12B 0.035 0.046 0.030 -0.010 0.005 0.001
O3N 0.123 0.240 0.140 0.043 0.069 -0.052
C23A 0.045 0.033 0.029 -0.002 0.015 -0.012
C13A 0.030 0.041 0.031 0.004 0.004 -0.010
C102 0.038 0.049 0.032 -0.004 0.011 0.007
C106 0.039 0.029 0.116 0.004 0.035 -0.001
C32B 0.075 0.076 0.075 -0.001 0.024 0.000
C34B 0.032 0.023 0.029 -0.001 0.007 0.005
C14B 0.043 0.064 0.031 0.008 0.022 0.032
C31A 0.031 0.061 0.031 0.002 0.022 0.003
C29B 0.032 0.025 0.024 -0.004 0.007 0.003
C36A 0.067 0.020 0.051 -0.002 0.010 -0.005
C27B 0.036 0.040 0.031 -0.005 0.011 0.006
C101 0.051 0.057 0.052 -0.015 0.032 -0.001
C32A 0.029 0.053 0.032 -0.005 0.013 0.010
C37A 0.044 0.033 0.037 0.007 0.009 -0.009
C17B 0.072 0.091 0.046 0.035 0.042 0.047
O1N 0.132 0.089 0.108 0.035 0.048 0.029
C36B 0.033 0.039 0.034 -0.007 0.008 0.004
C13B 0.038 0.058 0.030 -0.009 0.009 0.022
C26A 0.056 0.028 0.039 -0.010 0.001 0.006
C25A 0.048 0.033 0.040 -0.004 0.008 -0.005
C17A 0.062 0.046 0.042 -0.012 0.036 -0.022
C27A 0.055 0.045 0.028 -0.007 0.015 0.013
O2OX 0.162 0.152 0.150 -0.035 0.072 -0.012
C104 0.132 0.083 0.101 0.058 0.069 0.011
C097 0.055 0.098 0.037 0.004 0.019 0.033
C15B 0.072 0.091 0.046 0.035 0.042 0.047
C16B 0.072 0.091 0.046 0.035 0.042 0.047
O2N 0.072 0.079 0.084 0.037 0.050 0.016
O1S 0.133 0.125 0.102 0.027 0.046 -0.005
O5W 0.160 0.255 0.136 0.022 0.105 -0.040
O1W 0.114 0.100 0.317 0.031 -0.036 -0.002
O2W 0.171 0.258 0.145 0.001 0.001 0.154
C1S 0.086 0.111 0.113 0.000 0.068 0.021
N1N 0.047 0.102 0.109 -0.031 0.024 0.010
O4W 0.206 0.206 0.206 0.000 0.065 0.000
C1OX 0.125 0.034 0.078 0.004 -0.030 0.004
O3W 0.294 0.294 0.294 0.000 0.093 0.000
O1OX 0.090 0.116 0.191 0.043 0.070 0.000
O6W 0.122 0.123 0.123 0.000 0.039 0.000
C2S 0.075 0.076 0.075 -0.001 0.024 0.000

loop_
_atom_type_symbol
_atom_type_description
_atom_type_scat_dispersion_real
_atom_type_scat_dispersion_imag
_atom_type_scat_source
C C 0.0033 0.0016 'International Tables Vol C Tables 4.2.6.8 and 6.1.1.4'
H H 0.0000 0.0000 'International Tables Vol C Tables 4.2.6.8 and 6.1.1.4'
N N 0.0061 0.0033 'International Tables Vol C Tables 4.2.6.8 and 6.1.1.4'
O O 0.0106 0.0060 'International Tables Vol C Tables 4.2.6.8 and 6.1.1.4'
K K 0.2009 0.2494 'International Tables Vol C Tables 4.2.6.8 and 6.1.1.4'
Tb Tb -0.1723 4.1537 'International Tables Vol C Tables 4.2.6.8 and 6.1.1.4'

loop_
_geom_angle_atom_site_label_1
_geom_angle_atom_site_label_2
_geom_angle_atom_site_label_3
_geom_angle
_geom_angle_site_symmetry_1
_geom_angle_site_symmetry_3
O11B Tb2 O21B 81.08(19) . .
O11B Tb2 O31B 75.9(2) . .
O21B Tb2 O31B 78.74(17) . .
O11B Tb2 O12 147.79(19) . .
O21B Tb2 O12 88.97(17) . .
O31B Tb2 O12 72.12(17) . .
O11B Tb2 N32B 91.5(2) . .
O21B Tb2 N32B 151.31(18) . .
O31B Tb2 N32B 72.57(18) . .
O12 Tb2 N32B 82.72(19) . .
O11B Tb2 N33B 70.7(2) . .
O21B Tb2 N33B 103.90(19) . .
O31B Tb2 N33B 145.5(2) . .
O12 Tb2 N33B 141.48(19) . .
N32B Tb2 N33B 99.6(2) . .
O11B Tb2 N22B 131.4(2) . .
O21B Tb2 N22B 72.17(19) . .
O31B Tb2 N22B 133.90(18) . .
O12 Tb2 N22B 72.38(18) . .
N32B Tb2 N22B 129.9(2) . .
N33B Tb2 N22B 77.3(2) . .
O11B Tb2 N1B 128.6(2) . .
O21B Tb2 N1B 137.61(19) . .
O31B Tb2 N1B 132.12(18) . .
O12 Tb2 N1B 77.96(18) . .
N32B Tb2 N1B 67.20(19) . .
N33B Tb2 N1B 68.0(2) . .
N22B Tb2 N1B 65.4(2) . .
O11B Tb2 K2 46.99(15) . .
O21B Tb2 K2 48.67(13) . .
O31B Tb2 K2 45.26(13) . .
O12 Tb2 K2 104.64(12) . .
N32B Tb2 K2 107.15(14) . .
N33B Tb2 K2 111.12(16) . .
N22B Tb2 K2 120.79(14) . .
N1B Tb2 K2 173.65(14) . .
O11A Tb1 O31A 83.25(19) . .
O11A Tb1 O21A 73.71(18) . .
O31A Tb1 O21A 81.25(17) . .
O11A Tb1 O11 144.99(18) . .
O31A Tb1 O11 89.31(17) . .
O21A Tb1 O11 71.34(17) . .
O11A Tb1 N12A 70.3(2) . .
O31A Tb1 N12A 110.3(2) . .
O21A Tb1 N12A 140.3(2) . .
O11 Tb1 N12A 143.27(19) . .
O11A Tb1 N22A 86.7(2) . .
O31A Tb1 N22A 154.0(2) . .
O21A Tb1 N22A 72.93(19) . .
O11 Tb1 N22A 85.32(19) . .
N12A Tb1 N22A 88.5(2) . .
O11A Tb1 N32A 132.59(19) . .
O31A Tb1 N32A 71.20(18) . .
O21A Tb1 N32A 136.64(18) . .
O11 Tb1 N32A 75.42(18) . .
N12A Tb1 N32A 81.8(2) . .
N22A Tb1 N32A 131.2(2) . .
O11A Tb1 N1A 129.5(2) . .
O31A Tb1 N1A 135.76(19) . .
O21A Tb1 N1A 131.10(19) . .
O11 Tb1 N1A 77.68(18) . .
N12A Tb1 N1A 66.5(2) . .
N22A Tb1 N1A 67.6(2) . .
N32A Tb1 N1A 64.6(2) . .
O11A Tb1 K1 45.27(14) . .
O31A Tb1 K1 49.14(13) . .
O21A Tb1 K1 48.46(12) . .
O11 Tb1 K1 106.20(12) . .
N12A Tb1 K1 110.10(16) . .
N22A Tb1 K1 108.34(16) . .
N32A Tb1 K1 119.97(14) . .
N1A Tb1 K1 174.40(15) . .
O11A K1 O32A 111.30(16) . .
O11A K1 O12A 57.94(17) . .
O32A K1 O12A 139.68(18) . .
O11A K1 O2N 146.6(2) . .
O32A K1 O2N 90.9(2) . .
O12A K1 O2N 88.9(2) . .
O11A K1 O22A 109.26(16) . .
O32A K1 O22A 120.01(17) . .
O12A K1 O22A 99.27(17) . .
O2N K1 O22A 77.56(19) . .
O11A K1 O21A 59.76(15) . .
O32A K1 O21A 115.86(16) . .
O12A K1 O21A 92.74(17) . .
O2N K1 O21A 132.87(19) . .
O22A K1 O21A 55.68(15) . .
O11A K1 O31A 66.01(15) . .
O32A K1 O31A 56.83(15) . .
O12A K1 O31A 123.37(17) . .
O2N K1 O31A 145.3(2) . .
O22A K1 O31A 106.08(16) . .
O21A K1 O31A 64.22(15) . .
O11A K1 O1N 115.2(3) . .
O32A K1 O1N 79.3(2) . .
O12A K1 O1N 73.5(3) . .
O2N K1 O1N 42.8(2) . .
O22A K1 O1N 119.1(2) . .
O21A K1 O1N 164.8(2) . .
O31A K1 O1N 128.7(2) . .
O11A K1 O12 104.29(15) . .
O32A K1 O12 69.27(15) . .
O12A K1 O12 148.02(16) . .
O2N K1 O12 106.9(2) . .
O22A K1 O12 59.13(14) . .
O21A K1 O12 56.05(14) . .
O31A K1 O12 53.11(14) . .
O1N K1 O12 136.3(3) . .
O11A K1 Tb1 36.42(11) . .
O32A K1 Tb1 93.97(12) . .
O12A K1 Tb1 92.19(13) . .
O2N K1 Tb1 171.05(16) . .
O22A K1 Tb1 93.50(12) . .
O21A K1 Tb1 38.21(10) . .
O31A K1 Tb1 37.58(10) . .
O1N K1 Tb1 145.7(2) . .
O12 K1 Tb1 68.11(9) . .
O1OX K2 O22B 93.2(3) . .
O1OX K2 O31B 140.0(3) . .
O22B K2 O31B 119.09(17) . .
O1OX K2 O12B 80.3(3) . .
O22B K2 O12B 118.0(2) . .
O31B K2 O12B 101.63(19) . .
O1OX K2 O11B 137.4(3) . .
O22B K2 O11B 102.12(18) . .
O31B K2 O11B 62.07(17) . .
O12B K2 O11B 57.3(2) . .
O1OX K2 O32B 86.1(3) . .
O22B K2 O32B 123.42(19) . .
O31B K2 O32B 57.18(16) . .
O12B K2 O32B 117.6(2) . .
O11B K2 O32B 115.85(17) . .
O1OX K2 O21B 149.9(3) . .
O22B K2 O21B 57.56(16) . .
O31B K2 O21B 63.59(15) . .
O12B K2 O21B 118.0(2) . .
O11B K2 O21B 63.74(16) . .
O32B K2 O21B 103.40(16) . .
O1OX K2 O2OX 45.9(4) . .
O22B K2 O2OX 67.2(3) . .
O31B K2 O2OX 123.3(3) . .
O12B K2 O2OX 125.7(3) . .
O11B K2 O2OX 169.3(3) . .
O32B K2 O2OX 72.9(3) . .
O21B K2 O2OX 109.1(3) . .
O1OX K2 O11 116.9(3) . .
O22B K2 O11 73.95(17) . .
O31B K2 O11 58.37(14) . .
O12B K2 O11 159.66(18) . .
O11B K2 O11 105.58(15) . .
O32B K2 O11 56.96(15) . .
O21B K2 O11 52.35(14) . .
O2OX K2 O11 73.3(3) . .
O1OX K2 C1OX 8.9(4) . .
O22B K2 C1OX 94.1(3) . .
O31B K2 C1OX 133.8(3) . .
O12B K2 C1OX 87.8(2) . .
O11B K2 C1OX 145.1(2) . .
O32B K2 C1OX 78.3(3) . .
O21B K2 C1OX 147.6(2) . .
O2OX K2 C1OX 39.7(3) . .
O11 K2 C1OX 108.6(2) . .
O1OX K2 C38B 97.3(3) . .
O22B K2 C38B 141.3(2) . .
O31B K2 C38B 42.73(17) . .
O12B K2 C38B 100.5(2) . .
O11B K2 C38B 94.90(18) . .
O32B K2 C38B 22.36(16) . .
O21B K2 C38B 101.96(17) . .
O2OX K2 C38B 94.5(3) . .
O11 K2 C38B 68.05(16) . .
C1OX K2 C38B 91.2(3) . .
O1OX K2 Tb2 172.5(3) . .
O22B K2 Tb2 93.10(12) . .
O31B K2 Tb2 37.56(11) . .
O12B K2 Tb2 93.23(17) . .
O11B K2 Tb2 36.82(11) . .
O32B K2 Tb2 93.68(12) . .
O21B K2 Tb2 37.22(10) . .
O2OX K2 Tb2 140.9(3) . .
O11 K2 Tb2 68.79(9) . .
C1OX K2 Tb2 171.3(3) . .
C38B K2 Tb2 80.10(13) . .
O1OX K2 H1WA 118.5(10) . .
O22B K2 H1WA 88.2(3) . .
O31B K2 H1WA 47.0(7) . .
O12B K2 H1WA 148.0(5) . .
O11B K2 H1WA 101.7(9) . .
O32B K2 H1WA 45.7(6) . .
O21B K2 H1WA 59.1(8) . .
O2OX K2 H1WA 79.7(9) . .
O11 K2 H1WA 14.3(2) . .
C1OX K2 H1WA 109.6(10) . .
C38B K2 H1WA 54.2(3) . .
Tb2 K2 H1WA 65.7(9) . .
Tb2 O12 K1 174.5(2) . .
Tb2 O12 H2WB 103.7(10) . .
K1 O12 H2WB 81.7(10) . .
Tb2 O12 H2WA 103.6(10) . .
K1 O12 H2WA 73.6(12) . .
H2WB O12 H2WA 104.7(17) . .
C39A O31A Tb1 137.7(5) . .
C39A O31A K1 118.0(5) . .
Tb1 O31A K1 93.28(16) . .
C19A O11A Tb1 143.9(5) . .
C19A O11A K1 117.0(5) . .
Tb1 O11A K1 98.30(19) . .
C28A O22A C102 115.9(6) . .
C28A O22A K1 101.0(4) . .
C102 O22A K1 117.8(5) . .
Tb1 O11 K2 172.1(2) . .
Tb1 O11 H1WB 105.8(10) . .
K2 O11 H1WB 80.1(11) . .
Tb1 O11 H1WA 105.3(10) . .
K2 O11 H1WA 67.6(11) . .
H1WB O11 H1WA 104.8(17) . .
C39B O31B Tb2 140.8(5) . .
C39B O31B K2 109.1(4) . .
Tb2 O31B K2 97.19(18) . .
C38A O32A C103 116.2(6) . .
C38A O32A K1 124.1(4) . .
C103 O32A K1 116.6(5) . .
C29A O21A Tb1 135.1(5) . .
C29A O21A K1 98.7(4) . .
Tb1 O21A K1 93.33(16) . .
C18A O12A C101 117.4(7) . .
C18A O12A K1 116.4(5) . .
C101 O12A K1 116.9(5) . .
C29B O21B Tb2 138.3(5) . .
C29B O21B K2 120.1(4) . .
Tb2 O21B K2 94.11(17) . .
C38B O32B C106 117.4(6) . .
C38B O32B K2 107.6(5) . .
C106 O32B K2 117.5(6) . .
C28B O22B C105 117.1(6) . .
C28B O22B K2 127.3(4) . .
C105 O22B K2 115.5(5) . .
C18B O11B Tb2 144.1(6) . .
C18B O11B K2 109.5(5) . .
Tb2 O11B K2 96.19(19) . .
C11A N1A C31A 110.1(7) . .
C11A N1A C21A 109.6(7) . .
C31A N1A C21A 107.5(6) . .
C11A N1A Tb1 113.4(5) . .
C31A N1A Tb1 107.8(5) . .
C21A N1A Tb1 108.3(5) . .
C23A N22A C22A 116.5(7) . .
C23A N22A Tb1 128.1(5) . .
C22A N22A Tb1 115.3(5) . .
C13A N12A C12A 114.4(7) . .
C13A N12A Tb1 132.7(6) . .
C12A N12A Tb1 112.8(5) . .
C21B N1B C31B 107.7(9) . .
C21B N1B C11B 110.1(6) . .
C31B N1B C11B 107.9(9) . .
C21B N1B Tb2 108.3(4) . .
C31B N1B Tb2 110.9(8) . .
C11B N1B Tb2 111.8(4) . .
C23B N22B C22B 112.5(6) . .
C23B N22B Tb2 128.0(5) . .
C22B N22B Tb2 119.4(5) . .
C33B N32B C32B 115.4(7) . .
C33B N32B Tb2 130.1(5) . .
C32B N32B Tb2 114.4(6) . .
N22B C23B C24B 127.7(7) . .
N22B C23B H23B 116.2 . .
C24B C23B H23B 116.2 . .
C13B N33B C12B 115.5(7) . .
C13B N33B Tb2 130.7(6) . .
C12B N33B Tb2 113.8(5) . .
O11A C19A C14A 123.2(7) . .
O11A C19A C18A 119.8(7) . .
C14A C19A C18A 117.0(7) . .
C37B C38B O32B 123.4(7) . .
C37B C38B C39B 122.7(7) . .
O32B C38B C39B 113.9(7) . .
C37B C38B K2 148.0(5) . .
O32B C38B K2 50.1(4) . .
C39B C38B K2 73.8(4) . .
C33A N32A C32A 112.9(7) . .
C33A N32A Tb1 127.6(5) . .
C32A N32A Tb1 119.2(5) . .
O22B C28B C27B 123.5(7) . .
O22B C28B C29B 115.4(6) . .
C27B C28B C29B 121.1(7) . .
O21A C29A C24A 124.3(7) . .
O21A C29A C28A 119.5(7) . .
C24A C29A C28A 116.2(7) . .
O31B C39B C34B 123.8(7) . .
O31B C39B C38B 119.3(7) . .
C34B C39B C38B 116.9(7) . .
C17B O12B C104 118.2(9) . .
C17B O12B K2 112.4(5) . .
C104 O12B K2 118.6(7) . .
O32A C103 H10A 109.5 . .
O32A C103 H10B 109.5 . .
H10A C103 H10B 109.5 . .
O32A C103 H10C 109.5 . .
H10A C103 H10C 109.5 . .
H10B C103 H10C 109.5 . .
C25B C24B C29B 119.6(7) . .
C25B C24B C23B 116.8(7) . .
C29B C24B C23B 123.6(7) . .
C26B C25B C24B 121.8(7) . .
C26B C25B H25B 119.1 . .
C24B C25B H25B 119.1 . .
N1B C31B C32B 109.9(13) . .
N1B C31B H31A 109.7 . .
C32B C31B H31A 109.7 . .
N1B C31B H31B 109.7 . .
C32B C31B H31B 109.7 . .
H31A C31B H31B 108.2 . .
O22A C28A C27A 123.3(7) . .
O22A C28A C29A 113.6(6) . .
C27A C28A C29A 123.1(8) . .
N1A C21A C22A 109.5(7) . .
N1A C21A H21A 109.8 . .
C22A C21A H21A 109.8 . .
N1A C21A H21B 109.8 . .
C22A C21A H21B 109.8 . .
H21A C21A H21B 108.2 . .
N1A C11A C12A 112.8(7) . .
N1A C11A H11A 109.0 . .
C12A C11A H11A 109.0 . .
N1A C11A H11B 109.0 . .
C12A C11A H11B 109.0 . .
H11A C11A H11B 107.8 . .
N22A C22A C21A 109.8(7) . .
N22A C22A H22A 109.7 . .
C21A C22A H22A 109.7 . .
N22A C22A H22B 109.7 . .
C21A C22A H22B 109.7 . .
H22A C22A H22B 108.2 . .
O31A C39A C34A 123.0(7) . .
O31A C39A C38A 120.2(7) . .
C34A C39A C38A 116.9(7) . .
C25B C26B C27B 120.5(7) . .
C25B C26B H26B 119.7 . .
C27B C26B H26B 119.7 . .
O22B C105 H10D 109.5 . .
O22B C105 H10E 109.5 . .
H10D C105 H10E 109.5 . .
O22B C105 H10F 109.5 . .
H10D C105 H10F 109.5 . .
H10E C105 H10F 109.5 . .
N22B C22B C21B 110.4(6) . .
N22B C22B H22C 109.6 . .
C21B C22B H22C 109.6 . .
N22B C22B H22D 109.6 . .
C21B C22B H22D 109.6 . .
H22C C22B H22D 108.1 . .
C39A C34A C33A 123.9(7) . .
C39A C34A C35A 119.7(7) . .
C33A C34A C35A 116.3(7) . .
C15A C14A C19A 120.5(8) . .
C15A C14A C13A 117.9(8) . .
C19A C14A C13A 121.6(7) . .
C38B C37B C36B 119.8(7) . .
C38B C37B H37B 120.1 . .
C36B C37B H37B 120.1 . .
C37A C38A O32A 124.1(8) . .
C37A C38A C39A 121.6(8) . .
O32A C38A C39A 114.2(6) . .
C16A C15A C14A 121.5(9) . .
C16A C15A H15A 119.3 . .
C14A C15A H15A 119.3 . .
N1B C21B C22B 113.2(7) . .
N1B C21B H21C 108.9 . .
C22B C21B H21C 108.9 . .
N1B C21B H21D 108.9 . .
C22B C21B H21D 108.9 . .
H21C C21B H21D 107.7 . .
O12A C18A C17A 125.3(8) . .
O12A C18A C19A 114.1(7) . .
C17A C18A C19A 120.6(8) . .
N32A C33A C34A 128.5(7) . .
N32A C33A H33A 115.7 . .
C34A C33A H33A 115.7 . .
C36A C35A C34A 121.6(8) . .
C36A C35A H35A 119.2 . .
C34A C35A H35A 119.2 . .
N12A C12A C11A 109.8(7) . .
N12A C12A H12A 109.7 . .
C11A C12A H12A 109.7 . .
N12A C12A H12B 109.7 . .
C11A C12A H12B 109.7 . .
H12A C12A H12B 108.2 . .
O11B C18B C14B 122.6(8) . .
O11B C18B C17B 120.3(10) . .
C14B C18B C17B 117.0(9) . .
N32B C33B C34B 128.1(7) . .
N32B C33B H33B 116.0 . .
C34B C33B H33B 116.0 . .
C36B C35B C34B 122.1(8) . .
C36B C35B H35B 118.9 . .
C34B C35B H35B 118.9 . .
C29A C24A C25A 120.3(8) . .
C29A C24A C23A 123.7(7) . .
C25A C24A C23A 115.7(7) . .
N1B C11B C12B 114.0(6) . .
N1B C11B H11C 108.8 . .
C12B C11B H11C 108.8 . .
N1B C11B H11D 108.8 . .
C12B C11B H11D 108.8 . .
H11C C11B H11D 107.7 . .
C15A C16A C17A 120.2(8) . .
C15A C16A H16A 119.9 . .
C17A C16A H16A 119.9 . .
N33B C12B C11B 110.1(7) . .
N33B C12B H12C 109.6 . .
C11B C12B H12C 109.6 . .
N33B C12B H12D 109.6 . .
C11B C12B H12D 109.6 . .
H12C C12B H12D 108.2 . .
N22A C23A C24A 128.6(7) . .
N22A C23A H23A 115.7 . .
C24A C23A H23A 115.7 . .
N12A C13A C14A 126.4(8) . .
N12A C13A H13A 116.8 . .
C14A C13A H13A 116.8 . .
O22A C102 H10G 109.5 . .
O22A C102 H10H 109.5 . .
H10G C102 H10H 109.5 . .
O22A C102 H10I 109.5 . .
H10G C102 H10I 109.5 . .
H10H C102 H10I 109.5 . .
O32B C106 H10J 109.5 . .
O32B C106 H10K 109.5 . .
H10J C106 H10K 109.5 . .
O32B C106 H10L 109.5 . .
H10J C106 H10L 109.5 . .
H10K C106 H10L 109.5 . .
N32B C32B C31B 107.8(11) . .
N32B C32B H32A 110.1 . .
C31B C32B H32A 110.1 . .
N32B C32B H32B 110.1 . .
C31B C32B H32B 110.1 . .
H32A C32B H32B 108.5 . .
C39B C34B C35B 119.7(7) . .
C39B C34B C33B 124.5(7) . .
C35B C34B C33B 115.6(7) . .
C18B C14B C097 118.3(9) . .
C18B C14B C13B 121.9(8) . .
C097 C14B C13B 119.6(10) . .
N1A C31A C32A 109.9(7) . .
N1A C31A H31C 109.7 . .
C32A C31A H31C 109.7 . .
N1A C31A H31D 109.7 . .
C32A C31A H31D 109.7 . .
H31C C31A H31D 108.2 . .
O21B C29B C28B 119.3(7) . .
O21B C29B C24B 123.0(7) . .
C28B C29B C24B 117.7(7) . .
C35A C36A C37A 118.3(8) . .
C35A C36A H36A 120.9 . .
C37A C36A H36A 120.9 . .
C26B C27B C28B 119.2(8) . .
C26B C27B H27B 120.4 . .
C28B C27B H27B 120.4 . .
O12A C101 H10M 109.5 . .
O12A C101 H10N 109.5 . .
H10M C101 H10N 109.5 . .
O12A C101 H10O 109.5 . .
H10M C101 H10O 109.5 . .
H10N C101 H10O 109.5 . .
N32A C32A C31A 110.8(6) . .
N32A C32A H32C 109.5 . .
C31A C32A H32C 109.5 . .
N32A C32A H32D 109.5 . .
C31A C32A H32D 109.5 . .
H32C C32A H32D 108.1 . .
C38A C37A C36A 121.9(8) . .
C38A C37A H37A 119.0 . .
C36A C37A H37A 119.0 . .
O12B C17B C16B 123.9(11) . .
O12B C17B C18B 113.9(9) . .
C16B C17B C18B 122.1(13) . .
N1N O1N K1 94.6(8) . .
C35B C36B C37B 118.6(8) . .
C35B C36B H36B 120.7 . .
C37B C36B H36B 120.7 . .
N33B C13B C14B 129.0(9) . .
N33B C13B H13B 115.5 . .
C14B C13B H13B 115.5 . .
C25A C26A C27A 121.2(8) . .
C25A C26A H26A 119.4 . .
C27A C26A H26A 119.4 . .
C26A C25A C24A 121.3(8) . .
C26A C25A H25A 119.3 . .
C24A C25A H25A 119.3 . .
C16A C17A C18A 120.2(8) . .
C16A C17A H17A 119.9 . .
C18A C17A H17A 119.9 . .
C28A C27A C26A 117.9(8) . .
C28A C27A H27A 121.1 . .
C26A C27A H27A 121.1 . .
C1OX O2OX K2 100.1(9) 3_556 .
O12B C104 H10P 109.5 . .
O12B C104 H10Q 109.5 . .
H10P C104 H10Q 109.5 . .
O12B C104 H10R 109.5 . .
H10P C104 H10R 109.5 . .
H10Q C104 H10R 109.5 . .
C15B C097 C14B 122.4(12) . .
C15B C097 H097 118.8 . .
C14B C097 H097 118.8 . .
C097 C15B C16B 119.9(10) . .
C097 C15B H15B 120.0 . .
C16B C15B H15B 120.0 . .
C15B C16B C17B 120.2(11) . .
C15B C16B H16B 119.9 . .
C17B C16B H16B 119.9 . .
N1N O2N K1 102.0(7) . .
C1S O1S H1S 109.5 . .
H5WA O5W H5WB 109.5 . .
H1W1 O1W H2W1 109.5 . .
H3W1 O2W H4W1 109.5 . .
O1S C1S H1SA 109.5 . .
O1S C1S H1SB 109.5 . .
H1SA C1S H1SB 109.5 . .
O1S C1S H1SC 109.5 . .
H1SA C1S H1SC 109.5 . .
H1SB C1S H1SC 109.5 . .
O2N N1N O3N 126.1(12) . .
O2N N1N O1N 117.0(11) . .
O3N N1N O1N 116.9(14) . .
H4WA O4W H4WB 109.5 . .
O1OX C1OX C1OX 113(2) . 3_556
O1OX C1OX O2OX 121.7(14) . 3_556
C1OX C1OX O2OX 124(2) 3_556 3_556
O1OX C1OX O1OX 143.5(12) . 3_556
C1OX C1OX O1OX 30.2(11) 3_556 3_556
O2OX C1OX O1OX 94.4(12) 3_556 3_556
O1OX C1OX K2 25.9(13) . .
C1OX C1OX K2 95.0(18) 3_556 .
O2OX C1OX K2 139.6(10) 3_556 .
O1OX C1OX K2 123.3(7) 3_556 .
H3WA O3W H3WB 109.5 . .
C1OX O1OX C1OX 36.5(12) . 3_556
C1OX O1OX K2 145.2(17) . .
C1OX O1OX K2 115.6(7) 3_556 .
C2S O6W H6W 109.5 . .
O6W C2S H2SA 109.5 . .
O6W C2S H2SB 109.5 . .
H2SA C2S H2SB 109.5 . .
O6W C2S H2SC 109.5 . .
H2SA C2S H2SC 109.5 . .
H2SB C2S H2SC 109.5 . .

loop_
_geom_bond_atom_site_label_1
_geom_bond_atom_site_label_2
_geom_bond_distance
_geom_bond_site_symmetry_2
Tb2 O11B 2.272(5) .
Tb2 O21B 2.286(5) .
Tb2 O31B 2.316(5) .
Tb2 O12 2.441(5) .
Tb2 N32B 2.530(6) .
Tb2 N33B 2.535(7) .
Tb2 N22B 2.587(6) .
Tb2 N1B 2.642(6) .
Tb2 K2 3.770(2) .
Tb1 O11A 2.266(5) .
Tb1 O31A 2.307(5) .
Tb1 O21A 2.340(5) .
Tb1 O11 2.418(5) .
Tb1 N12A 2.515(7) .
Tb1 N22A 2.520(7) .
Tb1 N32A 2.604(7) .
Tb1 N1A 2.666(7) .
Tb1 K1 3.7764(19) .
K1 O11A 2.711(6) .
K1 O32A 2.712(6) .
K1 O12A 2.731(6) .
K1 O2N 2.780(8) .
K1 O22A 2.788(5) .
K1 O21A 2.832(5) .
K1 O31A 2.861(5) .
K1 O1N 2.888(10) .
K1 O12 3.232(6) .
K2 O1OX 2.612(10) .
K2 O22B 2.648(5) .
K2 O31B 2.699(5) .
K2 O12B 2.726(7) .
K2 O11B 2.773(6) .
K2 O32B 2.790(7) .
K2 O21B 2.838(5) .
K2 O2OX 3.140(14) .
K2 O11 3.282(5) .
K2 C1OX 3.413(17) .
K2 C38B 3.469(8) .
K2 H1WA 3.065(14) .
O12 H2WB 0.818(10) .
O12 H2WA 0.820(10) .
O31A C39A 1.319(8) .
O11A C19A 1.303(9) .
O22A C28A 1.376(9) .
O22A C102 1.447(9) .
O11 H1WB 0.817(10) .
O11 H1WA 0.818(10) .
O31B C39B 1.310(8) .
O32A C38A 1.369(9) .
O32A C103 1.441(9) .
O21A C29A 1.308(8) .
O12A C18A 1.369(10) .
O12A C101 1.429(10) .
O21B C29B 1.326(8) .
O32B C38B 1.384(9) .
O32B C106 1.444(10) .
O22B C28B 1.382(9) .
O22B C105 1.449(11) .
O11B C18B 1.315(10) .
N1A C11A 1.484(11) .
N1A C31A 1.491(10) .
N1A C21A 1.493(10) .
N22A C23A 1.281(10) .
N22A C22A 1.462(10) .
N12A C13A 1.293(10) .
N12A C12A 1.472(10) .
N1B C21B 1.479(10) .
N1B C31B 1.491(18) .
N1B C11B 1.504(10) .
N22B C23B 1.311(10) .
N22B C22B 1.484(10) .
N32B C33B 1.291(9) .
N32B C32B 1.470(13) .
C23B C24B 1.451(11) .
C23B H23B 0.9300 .
N33B C13B 1.286(11) .
N33B C12B 1.479(11) .
C19A C14A 1.407(11) .
C19A C18A 1.427(11) .
C38B C37B 1.374(11) .
C38B C39B 1.422(11) .
N32A C33A 1.283(10) .
N32A C32A 1.472(10) .
C28B C27B 1.401(11) .
C28B C29B 1.404(11) .
C29A C24A 1.410(10) .
C29A C28A 1.427(10) .
C39B C34B 1.389(10) .
O12B C17B 1.373(14) .
O12B C104 1.452(12) .
C103 H10A 0.9600 .
C103 H10B 0.9600 .
C103 H10C 0.9600 .
C24B C25B 1.403(10) .
C24B C29B 1.411(10) .
C25B C26B 1.336(11) .
C25B H25B 0.9300 .
C31B C32B 1.522(19) .
C31B H31A 0.9700 .
C31B H31B 0.9700 .
C28A C27A 1.392(11) .
C21A C22A 1.509(12) .
C21A H21A 0.9700 .
C21A H21B 0.9700 .
C11A C12A 1.520(12) .
C11A H11A 0.9700 .
C11A H11B 0.9700 .
C22A H22A 0.9700 .
C22A H22B 0.9700 .
C39A C34A 1.418(11) .
C39A C38A 1.428(11) .
C26B C27B 1.393(12) .
C26B H26B 0.9300 .
C105 H10D 0.9600 .
C105 H10E 0.9600 .
C105 H10F 0.9600 .
C22B C21B 1.519(11) .
C22B H22C 0.9700 .
C22B H22D 0.9700 .
C34A C33A 1.428(11) .
C34A C35A 1.431(11) .
C14A C15A 1.399(12) .
C14A C13A 1.462(11) .
C37B C36B 1.412(11) .
C37B H37B 0.9300 .
C38A C37A 1.359(11) .
C15A C16A 1.345(13) .
C15A H15A 0.9300 .
C21B H21C 0.9700 .
C21B H21D 0.9700 .
C18A C17A 1.390(12) .
C33A H33A 0.9300 .
C35A C36A 1.367(13) .
C35A H35A 0.9300 .
C12A H12A 0.9700 .
C12A H12B 0.9700 .
C18B C14B 1.414(14) .
C18B C17B 1.414(14) .
C33B C34B 1.439(11) .
C33B H33B 0.9300 .
C35B C36B 1.356(11) .
C35B C34B 1.434(10) .
C35B H35B 0.9300 .
C24A C25A 1.422(11) .
C24A C23A 1.436(11) .
C11B C12B 1.509(11) .
C11B H11C 0.9700 .
C11B H11D 0.9700 .
C16A C17A 1.389(13) .
C16A H16A 0.9300 .
C12B H12C 0.9700 .
C12B H12D 0.9700 .
O3N N1N 1.251(14) .
C23A H23A 0.9300 .
C13A H13A 0.9300 .
C102 H10G 0.9600 .
C102 H10H 0.9600 .
C102 H10I 0.9600 .
C106 H10J 0.9600 .
C106 H10K 0.9600 .
C106 H10L 0.9600 .
C32B H32A 0.9700 .
C32B H32B 0.9700 .
C14B C097 1.424(13) .
C14B C13B 1.430(13) .
C31A C32A 1.529(12) .
C31A H31C 0.9700 .
C31A H31D 0.9700 .
C36A C37A 1.407(13) .
C36A H36A 0.9300 .
C27B H27B 0.9300 .
C101 H10M 0.9600 .
C101 H10N 0.9600 .
C101 H10O 0.9600 .
C32A H32C 0.9700 .
C32A H32D 0.9700 .
C37A H37A 0.9300 .
C17B C16B 1.379(14) .
O1N N1N 1.251(12) .
C36B H36B 0.9300 .
C13B H13B 0.9300 .
C26A C25A 1.342(12) .
C26A C27A 1.411(12) .
C26A H26A 0.9300 .
C25A H25A 0.9300 .
C17A H17A 0.9300 .
C27A H27A 0.9300 .
O2OX C1OX 1.432(17) 3_556
C104 H10P 0.9600 .
C104 H10Q 0.9600 .
C104 H10R 0.9600 .
C097 C15B 1.345(15) .
C097 H097 0.9300 .
C15B C16B 1.369(16) .
C15B H15B 0.9300 .
C16B H16B 0.9300 .
O2N N1N 1.179(14) .
O1S C1S 1.427(15) .
O1S H1S 0.8200 .
O5W H5WA 0.8500 .
O5W H5WB 0.8499 .
O1W H1W1 0.8501 .
O1W H2W1 0.8500 .
O2W H3W1 0.8500 .
O2W H4W1 0.8500 .
C1S H1SA 0.9600 .
C1S H1SB 0.9600 .
C1S H1SC 0.9600 .
O4W H4WA 0.8500 .
O4W H4WB 0.8500 .
C1OX O1OX 0.926(15) .
C1OX C1OX 1.09(2) 3_556
C1OX O2OX 1.431(17) 3_556
C1OX O1OX 1.690(18) 3_556
O3W H3WA 0.8498 .
O3W H3WB 0.8502 .
O1OX C1OX 1.690(18) 3_556
O6W C2S 1.290(14) .
O6W H6W 0.8200 .
C2S H2SA 0.9600 .
C2S H2SB 0.9600 .
C2S H2SC 0.9600 .
